data_3500035
loop_
_publ_author_name
'Juergen Lange'

_journal_name_full 'Personal communication to COD'
_journal_year 2016
_chemical_formula_sum 'C17 H22 Cl2 Cu N4 O9'
_chemical_formula_weight 560.83
_chemical_name_systematic
; 
 ? 
;
_space_group_IT_number 14
_symmetry_cell_setting monoclinic
_symmetry_space_group_name_Hall '-P 2ybc'
_symmetry_space_group_name_H-M 'P 1 21/c 1'
_atom_sites_solution_hydrogens geom
_atom_sites_solution_primary direct
_atom_sites_solution_secondary difmap
_audit_creation_method SHELXL
_cell_angle_alpha 90.00
_cell_angle_beta 95.91(2)
_cell_angle_gamma 90.00
_cell_formula_units_Z 4
_cell_length_a 8.812(3)
_cell_length_b 11.308(4)
_cell_length_c 23.127(7)
_cell_measurement_reflns_used 44
_cell_measurement_temperature 298(2)
_cell_measurement_theta_max 25.2
_cell_measurement_theta_min 22.5
_cell_volume 2292.3(13)
_computing_cell_refinement 'Stoe DIF4'
_computing_data_collection 'Stoe DIF4'
_computing_data_reduction 'Stoe Xred'
_computing_structure_refinement 'SHELXL-93 (Sheldrick, 1993)'
_computing_structure_solution 'SHELXS-86 (Sheldrick, 1990)'
_diffrn_ambient_temperature 298(2)
_diffrn_measurement_device 'Stoe Stadi 4 4-circle diffr.'
_diffrn_measurement_method 'Profile fitted scan 2\q/\w=1/1'
_diffrn_radiation_monochromator graphite
_diffrn_radiation_source 'fine-focus sealed tube'
_diffrn_radiation_type MoK\a
_diffrn_radiation_wavelength 0.71069
_diffrn_reflns_av_R_equivalents 0.0098
_diffrn_reflns_av_sigmaI/netI 0.0133
_diffrn_reflns_limit_h_max 3
_diffrn_reflns_limit_h_min -11
_diffrn_reflns_limit_k_max 0
_diffrn_reflns_limit_k_min -14
_diffrn_reflns_limit_l_max 30
_diffrn_reflns_limit_l_min -30
_diffrn_reflns_number 7205
_diffrn_reflns_theta_max 27.48
_diffrn_reflns_theta_min 1.77
_diffrn_standards_decay_% 0
_diffrn_standards_interval_time 180
_diffrn_standards_number 3
_exptl_absorpt_coefficient_mu 1.242
_exptl_absorpt_correction_T_max 0.744
_exptl_absorpt_correction_T_min 0.612
_exptl_absorpt_correction_type numeric
_exptl_crystal_colour blue
_exptl_crystal_density_diffrn 1.625
_exptl_crystal_description prism
_exptl_crystal_F_000 1148
_exptl_crystal_size_max 2.10
_exptl_crystal_size_mid 0.40
_exptl_crystal_size_min 0.28
_exptl_special_details
; 
 ? 
;
_geom_special_details
; 
 All esds (except the esd in the dihedral angle between two l.s. planes) 
 are estimated using the full covariance matrix.  The cell esds are taken 
 into account individually in the estimation of esds in distances, angles 
 and torsion angles; correlations between esds in cell parameters are only 
 used when they are defined by crystal symmetry.  An approximate (isotropic) 
 treatment of cell esds is used for estimating esds involving l.s. planes. 
;
_refine_diff_density_max 0.584
_refine_diff_density_min -0.373
_refine_diff_density_rms 0.065
_refine_ls_extinction_method none
_refine_ls_goodness_of_fit_all 1.084
_refine_ls_goodness_of_fit_obs 1.087
_refine_ls_hydrogen_treatment geom
_refine_ls_matrix_type full
_refine_ls_number_parameters 330
_refine_ls_number_reflns 5247
_refine_ls_number_restraints 0
_refine_ls_restrained_S_all 1.100
_refine_ls_restrained_S_obs 1.087
_refine_ls_R_factor_all 0.0545
_refine_ls_R_factor_obs 0.0450
_refine_ls_shift/esd_max 0.046
_refine_ls_shift/esd_mean 0.003
_refine_ls_structure_factor_coef Fsqd
_refine_ls_weighting_details 'w=1/[\s^2^(Fo^2^)+(0.0816P)^2^+1.1944P] where P=(Fo^2^+2Fc^2^)/3'
_refine_ls_weighting_scheme calc
_refine_ls_wR_factor_all 0.1504
_refine_ls_wR_factor_obs 0.1348
_refine_special_details
; 
 Refinement on F^2^ for ALL reflections except for 12 with very negative F^2^ 
 or flagged by the user for potential systematic errors.  Weighted R-factors 
 wR and all goodnesses of fit S are based on F^2^, conventional R-factors R 
 are based on F, with F set to zero for negative F^2^. The observed criterion 
 of F^2^ > 2sigma(F^2^) is used only for calculating _R_factor_obs etc. and is 
 not relevant to the choice of reflections for refinement.  R-factors based 
 on F^2^ are statistically about twice as large as those based on F, and R- 
 factors based on ALL data will be even larger. 
;
_reflns_number_observed 4371
_reflns_number_total 5259
_reflns_observed_criterion >2sigma(I)
_cod_data_source_file LAN2.CIF
_cod_data_source_block lan2
_cod_depositor_comments
;
The following automatic conversions were performed:

'_symmetry_cell_setting' value 'Monoclinic' changed to 'monoclinic'
according to the built-in table from CIF Core dictionary named
'cif_core.dic' version 2.4.1 from 2010-06-29.

'_refine_ls_weighting_scheme' value 'calc
w=1/[\s^2^(Fo^2^)+(0.0816P)^2^+1.1944P] where P=(Fo^2^+2Fc^2^)/3' was
changed to 'calc'. New tag '_refine_ls_weighting_details' was
created. The value of the new tag was set to
'w=1/[\s^2^(Fo^2^)+(0.0816P)^2^+1.1944P] where P=(Fo^2^+2Fc^2^)/3'.

Automatic conversion script
Id: cif_fix_values 4609 2016-04-01 06:22:49Z antanas 
;
_cod_original_sg_symbol_H-M 'P 21/c'
_cod_database_code 3500035

loop_
_symmetry_equiv_pos_as_xyz
'x, y, z'
'-x, y+1/2, -z+1/2'
'-x, -y, -z'
'x, -y-1/2, z-1/2'

loop_
_atom_site_aniso_label
_atom_site_aniso_U_11
_atom_site_aniso_U_22
_atom_site_aniso_U_33
_atom_site_aniso_U_23
_atom_site_aniso_U_13
_atom_site_aniso_U_12
Cu1 0.0484(2) 0.0558(2) 0.0585(2) 0.00919(14) -0.00179(14) 0.00684(13)
O2 0.0616(15) 0.124(3) 0.107(2) 0.055(2) 0.0144(15) 0.0051(15)
N3 0.0447(11) 0.074(2) 0.0596(13) 0.0084(12) 0.0031(10) -0.0003(11)
C4 0.063(2) 0.086(2) 0.069(2) 0.001(2) 0.0018(15) -0.004(2)
C5 0.064(2) 0.103(3) 0.065(2) -0.007(2) 0.006(2) -0.023(2)
C6 0.064(2) 0.123(3) 0.059(2) 0.010(2) 0.0044(15) -0.030(2)
C7 0.058(2) 0.107(3) 0.069(2) 0.031(2) 0.0000(14) -0.010(2)
C8 0.0446(13) 0.083(2) 0.060(2) 0.020(2) 0.0053(11) -0.0040(13)
C9 0.0519(15) 0.073(2) 0.075(2) 0.028(2) 0.0041(13) 0.0053(13)
N10 0.0470(11) 0.0612(14) 0.0708(15) 0.0164(12) 0.0060(10) 0.0090(10)
C11 0.058(2) 0.065(2) 0.083(2) 0.012(2) 0.0103(15) 0.0192(14)
C12 0.064(2) 0.055(2) 0.081(2) 0.0020(15) 0.0067(15) 0.0130(13)
C13 0.069(2) 0.067(2) 0.110(3) 0.011(2) 0.016(2) -0.002(2)
C14 0.100(3) 0.063(2) 0.121(3) -0.011(2) 0.008(3) 0.022(2)
C15 0.075(2) 0.062(2) 0.067(2) -0.0022(14) 0.0055(15) 0.0150(15)
N16 0.0555(12) 0.0547(13) 0.0578(13) 0.0062(10) 0.0029(10) 0.0080(10)
C17 0.0522(14) 0.060(2) 0.059(2) 0.0020(12) -0.0009(12) 0.0046(12)
C18 0.0497(13) 0.0567(15) 0.0527(14) 0.0072(11) 0.0039(10) 0.0062(11)
C19 0.059(2) 0.074(2) 0.062(2) 0.0047(15) 0.0013(13) 0.0180(14)
C20 0.082(2) 0.076(2) 0.069(2) 0.004(2) 0.005(2) 0.033(2)
C21 0.101(3) 0.054(2) 0.081(2) 0.002(2) 0.009(2) 0.016(2)
C22 0.077(2) 0.058(2) 0.070(2) 0.0045(14) -0.005(2) 0.0008(15)
N23 0.0514(12) 0.0538(13) 0.0594(13) 0.0081(10) -0.0001(10) 0.0053(10)
Cl24 0.0655(4) 0.0663(4) 0.0637(4) -0.0009(3) 0.0085(3) -0.0049(3)
O25 0.291(7) 0.080(2) 0.124(3) -0.003(2) 0.045(4) -0.045(3)
O26 0.067(2) 0.174(4) 0.137(3) -0.023(3) 0.014(2) -0.013(2)
O27 0.125(3) 0.207(5) 0.147(4) -0.069(4) 0.066(3) -0.023(3)
O28 0.147(3) 0.138(4) 0.135(3) 0.034(3) -0.053(3) -0.005(3)
Cl29 0.0683(5) 0.0752(5) 0.0612(4) -0.0023(4) -0.0066(3) -0.0026(4)
O30 0.199(6) 0.132(4) 0.158(5) -0.048(4) -0.090(4) -0.004(4)
O31 0.083(5) 0.340(20) 0.180(11) 0.098(11) 0.010(6) 0.081(8)
O32 0.135(6) 0.197(9) 0.132(6) -0.084(7) -0.042(5) 0.082(7)
O33 0.148(8) 0.182(10) 0.176(9) 0.032(8) 0.055(8) -0.048(8)

loop_
_atom_site_label
_atom_site_type_symbol
_atom_site_fract_x
_atom_site_fract_y
_atom_site_fract_z
_atom_site_U_iso_or_equiv
_atom_site_thermal_displace_type
_atom_site_occupancy
_atom_site_calc_flag
_atom_site_refinement_flags
_atom_site_disorder_group
Cu1 Cu 0.21914(4) 0.42862(3) 0.156618(15) 0.05473(14) Uani 1 d . .
O2 O 0.4235(3) 0.5127(3) 0.1284(2) 0.0972(11) Uani 1 d . .
H2A H 0.4162(64) 0.5355(51) 0.0941(25) 0.117 Uiso 1 d . .
H2B H 0.4893(66) 0.4691(54) 0.1280(26) 0.117 Uiso 1 d . .
N3 N 0.2770(3) 0.4626(3) 0.24387(11) 0.0596(6) Uani 1 d . .
C4 C 0.2570(4) 0.5582(4) 0.2753(2) 0.0726(9) Uani 1 d . .
H4 H 0.2068(4) 0.6229(4) 0.2574(2) 0.087 Uiso 1 calc R .
C5 C 0.3086(4) 0.5654(4) 0.3343(2) 0.0775(10) Uani 1 d . .
H5 H 0.2946(4) 0.6343(4) 0.3550(2) 0.093 Uiso 1 calc R .
C6 C 0.3793(4) 0.4706(4) 0.3610(2) 0.0820(11) Uani 1 d . .
H6 H 0.4126(4) 0.4733(4) 0.4004(2) 0.098 Uiso 1 calc R .
C7 C 0.4015(4) 0.3701(4) 0.3290(2) 0.0784(10) Uani 1 d . .
H7 H 0.4514(4) 0.3046(4) 0.3463(2) 0.094 Uiso 1 calc R .
C8 C 0.3474(3) 0.3689(3) 0.27025(13) 0.0627(7) Uani 1 d . .
C9 C 0.3632(3) 0.2672(3) 0.23324(15) 0.0669(8) Uani 1 d . .
H9 H 0.4096(3) 0.1984(3) 0.24831(15) 0.080 Uiso 1 calc R .
N10 N 0.3125(3) 0.2736(2) 0.17974(12) 0.0596(6) Uani 1 d . .
C11 C 0.3267(4) 0.1738(3) 0.1409(2) 0.0683(8) Uani 1 d . .
H11A H 0.3592(4) 0.1050(3) 0.1640(2) 0.082 Uiso 1 calc R .
H11B H 0.4055(4) 0.1913(3) 0.1159(2) 0.082 Uiso 1 calc R .
C12 C 0.1795(4) 0.1437(3) 0.1031(2) 0.0667(8) Uani 1 d . .
C13 C 0.0490(4) 0.1204(4) 0.1389(2) 0.0818(10) Uani 1 d . .
H13A H 0.0768(14) 0.0584(20) 0.1663(9) 0.114 Uiso 1 calc R .
H13B H -0.0393(11) 0.0968(27) 0.1138(2) 0.114 Uiso 1 calc R .
H13C H 0.0265(24) 0.1910(9) 0.1594(11) 0.114 Uiso 1 calc R .
C14 C 0.2133(6) 0.0333(4) 0.0673(2) 0.0949(13) Uani 1 d . .
H14A H 0.2925(29) 0.0513(10) 0.0431(12) 0.133 Uiso 1 calc R .
H14B H 0.1226(12) 0.0103(19) 0.0433(12) 0.133 Uiso 1 calc R .
H14C H 0.2457(40) -0.0303(10) 0.0931(2) 0.133 Uiso 1 calc R .
C15 C 0.1376(4) 0.2430(3) 0.05904(15) 0.0683(8) Uani 1 d . .
H15A H 0.2214(4) 0.2546(3) 0.03555(15) 0.082 Uiso 1 calc R .
H15B H 0.0490(4) 0.2189(3) 0.03332(15) 0.082 Uiso 1 calc R .
N16 N 0.1041(3) 0.3555(2) 0.08662(10) 0.0562(5) Uani 1 d . .
C17 C -0.0150(3) 0.4130(3) 0.06869(13) 0.0578(6) Uani 1 d . .
H17 H -0.0883(3) 0.3807(3) 0.04139(13) 0.069 Uiso 1 calc R .
C18 C -0.0337(3) 0.5306(3) 0.09203(12) 0.0531(6) Uani 1 d . .
C19 C -0.1536(4) 0.6045(3) 0.07279(14) 0.0655(8) Uani 1 d . .
H19 H -0.2333(4) 0.5772(3) 0.04674(14) 0.079 Uiso 1 calc R .
C20 C -0.1526(4) 0.7187(3) 0.0929(2) 0.0756(9) Uani 1 d . .
H20 H -0.2324(4) 0.7698(3) 0.0809(2) 0.091 Uiso 1 calc R .
C21 C -0.0339(5) 0.7563(3) 0.1304(2) 0.0787(10) Uani 1 d . .
H21 H -0.0309(5) 0.8338(3) 0.1439(2) 0.094 Uiso 1 calc R .
C22 C 0.0835(4) 0.6780(3) 0.1486(2) 0.0693(8) Uani 1 d . .
H22 H 0.1654(4) 0.7049(3) 0.1737(2) 0.083 Uiso 1 calc R .
N23 N 0.0817(3) 0.5669(2) 0.13128(11) 0.0553(5) Uani 1 d . .
Cl24 Cl 0.22179(9) 0.91471(7) 0.28084(4) 0.0651(2) Uani 1 d . .
O25 O 0.2230(8) 1.0373(4) 0.2844(2) 0.163(2) Uani 1 d . .
O26 O 0.0715(4) 0.8749(5) 0.2784(2) 0.1258(13) Uani 1 d . .
O27 O 0.2856(5) 0.8753(5) 0.2319(2) 0.156(2) Uani 1 d . .
O28 O 0.2990(5) 0.8721(5) 0.3334(2) 0.145(2) Uani 1 d . .
Cl29 Cl 0.39551(9) 0.76812(8) 0.50408(3) 0.0692(2) Uani 1 d . .
O30 O 0.2962(8) 0.7065(5) 0.4666(3) 0.171(3) Uani 0.85 d P .
O31 O 0.5209(10) 0.6956(14) 0.5168(6) 0.201(7) Uani 0.50 d P .
O32 O 0.3180(12) 0.8725(11) 0.5228(4) 0.158(4) Uani 0.55 d P .
O33 O 0.4963(14) 0.8371(12) 0.4711(6) 0.166(4) Uani 0.50 d P .
O34 O 0.3079(24) 0.7762(18) 0.5496(9) 0.154(5) Uiso 0.35 d P .
O35 O 0.4107(24) 0.7431(16) 0.5678(7) 0.137(5) Uiso 0.30 d P .
O36 O 0.4857(20) 0.7065(15) 0.5437(7) 0.110(4) Uiso 0.30 d P .
O37 O 0.4171(25) 0.8821(17) 0.4992(8) 0.111(4) Uiso 0.25 d P .
O38 O 0.3913(36) 0.8126(26) 0.4487(12) 0.143(8) Uiso 0.20 d P .
O39 O 0.2406(22) 0.7476(18) 0.5204(9) 0.108(5) Uiso 0.20 d P .

loop_
_atom_type_symbol
_atom_type_description
_atom_type_scat_dispersion_real
_atom_type_scat_dispersion_imag
_atom_type_scat_source
C C 0.0033 0.0016 'International Tables Vol C Tables 4.2.6.8 and 6.1.1.4'
H H 0.0000 0.0000 'International Tables Vol C Tables 4.2.6.8 and 6.1.1.4'
Cl Cl 0.1484 0.1585 'International Tables Vol C Tables 4.2.6.8 and 6.1.1.4'
Cu Cu 0.3201 1.2651 'International Tables Vol C Tables 4.2.6.8 and 6.1.1.4'
N N 0.0061 0.0033 'International Tables Vol C Tables 4.2.6.8 and 6.1.1.4'
O O 0.0106 0.0060 'International Tables Vol C Tables 4.2.6.8 and 6.1.1.4'

loop_
_geom_angle_atom_site_label_1
_geom_angle_atom_site_label_2
_geom_angle_atom_site_label_3
_geom_angle
_geom_angle_site_symmetry_1
_geom_angle_site_symmetry_3
N10 Cu1 N16 90.82(11) . .
N10 Cu1 N23 167.73(10) . .
N16 Cu1 N23 81.18(10) . .
N10 Cu1 N3 81.25(11) . .
N16 Cu1 N3 157.21(10) . .
N23 Cu1 N3 102.64(11) . .
N10 Cu1 O2 97.61(11) . .
N16 Cu1 O2 107.57(13) . .
N23 Cu1 O2 93.69(11) . .
N3 Cu1 O2 94.70(13) . .
C4 N3 C8 118.4(3) . .
C4 N3 Cu1 130.9(2) . .
C8 N3 Cu1 110.7(2) . .
N3 C4 C5 122.5(4) . .
C6 C5 C4 119.1(4) . .
C5 C6 C7 119.4(3) . .
C6 C7 C8 118.5(4) . .
N3 C8 C7 122.1(4) . .
N3 C8 C9 115.2(3) . .
C7 C8 C9 122.7(3) . .
N10 C9 C8 118.9(3) . .
C9 N10 C11 120.8(3) . .
C9 N10 Cu1 113.9(2) . .
C11 N10 Cu1 125.3(2) . .
N10 C11 C12 113.8(2) . .
C13 C12 C11 112.1(3) . .
C13 C12 C15 110.3(3) . .
C11 C12 C15 110.5(3) . .
C13 C12 C14 110.7(3) . .
C11 C12 C14 106.7(3) . .
C15 C12 C14 106.3(3) . .
N16 C15 C12 113.0(3) . .
C17 N16 C15 119.9(3) . .
C17 N16 Cu1 112.8(2) . .
C15 N16 Cu1 127.1(2) . .
N16 C17 C18 118.0(3) . .
N23 C18 C19 121.9(3) . .
N23 C18 C17 114.8(2) . .
C19 C18 C17 123.1(3) . .
C20 C19 C18 118.8(3) . .
C21 C20 C19 119.2(3) . .
C20 C21 C22 119.6(3) . .
N23 C22 C21 121.9(3) . .
C22 N23 C18 118.5(3) . .
C22 N23 Cu1 131.2(2) . .
C18 N23 Cu1 110.2(2) . .
O25 Cl24 O27 111.5(3) . .
O25 Cl24 O26 109.0(3) . .
O27 Cl24 O26 109.0(3) . .
O25 Cl24 O28 106.8(3) . .
O27 Cl24 O28 113.1(3) . .
O26 Cl24 O28 107.2(3) . .
O37 Cl29 O36 119.2(10) . .
O37 Cl29 O30 122.6(8) . .
O36 Cl29 O30 117.8(7) . .
O37 Cl29 O34 95.7(12) . .
O36 Cl29 O34 81.5(11) . .
O30 Cl29 O34 98.5(9) . .
O37 Cl29 O38 63.2(14) . .
O36 Cl29 O38 141.5(14) . .
O30 Cl29 O38 68.8(13) . .
O34 Cl29 O38 136.8(15) . .
O37 Cl29 O31 118.8(12) . .
O36 Cl29 O31 31.1(7) . .
O30 Cl29 O31 106.2(7) . .
O34 Cl29 O31 112.1(10) . .
O38 Cl29 O31 111.1(13) . .
O37 Cl29 O32 45.8(9) . .
O36 Cl29 O32 118.7(8) . .
O30 Cl29 O32 108.4(4) . .
O34 Cl29 O32 52.9(8) . .
O38 Cl29 O32 90.7(13) . .
O31 Cl29 O32 143.9(8) . .
O37 Cl29 O33 47.6(9) . .
O36 Cl29 O33 106.6(9) . .
O30 Cl29 O33 109.1(7) . .
O34 Cl29 O33 142.1(10) . .
O38 Cl29 O33 43.4(12) . .
O31 Cl29 O33 85.0(8) . .
O32 Cl29 O33 93.0(8) . .
O37 Cl29 O39 108.9(13) . .
O36 Cl29 O39 104.0(11) . .
O30 Cl29 O39 61.9(9) . .
O34 Cl29 O39 37.2(10) . .
O38 Cl29 O39 111.1(15) . .
O31 Cl29 O39 126.4(10) . .
O32 Cl29 O39 64.8(10) . .
O33 Cl29 O39 148.3(10) . .
O37 Cl29 O35 105.8(11) . .
O36 Cl29 O35 40.8(8) . .
O30 Cl29 O35 121.3(7) . .
O34 Cl29 O35 41.8(8) . .
O38 Cl29 O35 168.9(15) . .
O31 Cl29 O35 71.9(9) . .
O32 Cl29 O35 81.7(9) . .
O33 Cl29 O35 128.4(9) . .
O39 Cl29 O35 73.0(11) . .
Cl29 O30 O39 62.8(8) . .
Cl29 O30 O38 56.0(11) . .
O39 O30 O38 102.7(13) . .
O36 O31 Cl29 71.6(17) . .
O36 O31 O35 14.5(17) . .
Cl29 O31 O35 57.1(8) . .
O37 O32 O34 115.9(15) . .
O37 O32 Cl29 60.1(10) . .
O34 O32 Cl29 60.2(9) . .
O37 O32 O39 116.3(14) . .
O34 O32 O39 35.5(11) . .
Cl29 O32 O39 58.2(8) . .
O38 O33 O37 80.5(19) . .
O38 O33 Cl29 64.0(16) . .
O37 O33 Cl29 59.4(10) . .
O39 O34 O35 130.8(30) . .
O39 O34 O32 91.0(24) . .
O35 O34 O32 114.3(21) . .
O39 O34 Cl29 77.5(18) . .
O35 O34 Cl29 75.5(16) . .
O32 O34 Cl29 66.8(9) . .
O39 O34 O36 107.4(22) . .
O35 O34 O36 28.6(13) . .
O32 O34 O36 103.8(13) . .
Cl29 O34 O36 48.6(8) . .
O36 O35 O34 121.8(24) . .
O36 O35 Cl29 61.6(14) . .
O34 O35 Cl29 62.7(14) . .
O36 O35 O31 10.6(13) . .
O34 O35 O31 111.9(17) . .
Cl29 O35 O31 51.0(6) . .
O36 O35 O39 103.5(18) . .
O34 O35 O39 23.0(14) . .
Cl29 O35 O39 52.9(8) . .
O31 O35 O39 95.0(10) . .
O31 O36 O35 154.9(30) . .
O31 O36 Cl29 77.3(17) . .
O35 O36 Cl29 77.7(16) . .
O31 O36 O34 126.4(21) . .
O35 O36 O34 29.6(13) . .
Cl29 O36 O34 49.9(8) . .
O32 O37 O33 145.9(21) . .
O32 O37 Cl29 74.1(12) . .
O33 O37 Cl29 73.0(13) . .
O32 O37 O38 107.1(21) . .
O33 O37 O38 47.4(14) . .
Cl29 O37 O38 60.6(14) . .
O33 O38 Cl29 72.5(17) . .
O33 O38 O37 52.1(16) . .
Cl29 O38 O37 56.2(13) . .
O33 O38 O30 123.3(24) . .
Cl29 O38 O30 55.2(11) . .
O37 O38 O30 105.0(20) . .
O34 O39 O30 119.6(22) . .
O34 O39 Cl29 65.4(17) . .
O30 O39 Cl29 55.2(7) . .
O34 O39 O32 53.5(17) . .
O30 O39 O32 97.7(12) . .
Cl29 O39 O32 57.0(8) . .
O34 O39 O35 26.2(17) . .
O30 O39 O35 100.5(12) . .
Cl29 O39 O35 54.1(9) . .
O32 O39 O35 70.4(11) . .

loop_
_geom_bond_atom_site_label_1
_geom_bond_atom_site_label_2
_geom_bond_distance
_geom_bond_site_symmetry_2
Cu1 N10 1.987(2) .
Cu1 N16 1.998(3) .
Cu1 N23 2.027(2) .
Cu1 N3 2.066(3) .
Cu1 O2 2.194(3) .
N3 C4 1.324(5) .
N3 C8 1.343(4) .
C4 C5 1.394(5) .
C5 C6 1.356(6) .
C6 C7 1.381(6) .
C7 C8 1.392(5) .
C8 C9 1.449(5) .
C9 N10 1.274(4) .
N10 C11 1.455(4) .
C11 C12 1.526(5) .
C12 C13 1.507(5) .
C12 C15 1.536(5) .
C12 C14 1.545(5) .
C15 N16 1.467(4) .
N16 C17 1.268(4) .
C17 C18 1.452(4) .
C18 N23 1.355(4) .
C18 C19 1.383(4) .
C19 C20 1.373(5) .
C20 C21 1.357(6) .
C21 C22 1.393(5) .
C22 N23 1.319(4) .
Cl24 O25 1.388(4) .
Cl24 O27 1.388(4) .
Cl24 O26 1.394(3) .
Cl24 O28 1.416(4) .
Cl29 O37 1.31(2) .
Cl29 O36 1.34(2) .
Cl29 O30 1.359(4) .
Cl29 O34 1.37(2) .
Cl29 O38 1.37(3) .
Cl29 O31 1.383(9) .
Cl29 O32 1.452(7) .
Cl29 O33 1.456(9) .
Cl29 O39 1.47(2) .
Cl29 O35 1.49(2) .
O30 O39 1.46(2) .
O30 O38 1.54(3) .
O31 O36 0.73(2) .
O31 O35 1.69(2) .
O32 O37 1.08(2) .
O32 O34 1.26(2) .
O32 O39 1.57(3) .
O33 O38 1.05(3) .
O33 O37 1.12(2) .
O34 O39 0.91(2) .
O34 O35 1.03(2) .
O34 O36 1.77(3) .
O35 O36 1.00(2) .
O35 O39 1.76(3) .
O37 O38 1.41(3) .

loop_
_geom_torsion_atom_site_label_1
_geom_torsion_atom_site_label_2
_geom_torsion_atom_site_label_3
_geom_torsion_atom_site_label_4
_geom_torsion
_geom_torsion_site_symmetry_1
_geom_torsion_site_symmetry_2
_geom_torsion_site_symmetry_3
_geom_torsion_site_symmetry_4
N10 Cu1 N3 C4 -179.4(3) . . . .
N16 Cu1 N3 C4 -108.6(4) . . . .
N23 Cu1 N3 C4 -11.3(3) . . . .
O2 Cu1 N3 C4 83.6(3) . . . .
N10 Cu1 N3 C8 1.3(2) . . . .
N16 Cu1 N3 C8 72.1(3) . . . .
N23 Cu1 N3 C8 169.4(2) . . . .
O2 Cu1 N3 C8 -95.7(2) . . . .
C8 N3 C4 C5 1.1(5) . . . .
Cu1 N3 C4 C5 -178.2(2) . . . .
N3 C4 C5 C6 -1.3(5) . . . .
C4 C5 C6 C7 1.3(5) . . . .
C5 C6 C7 C8 -1.2(5) . . . .
C4 N3 C8 C7 -0.9(4) . . . .
Cu1 N3 C8 C7 178.4(2) . . . .
C4 N3 C8 C9 179.2(3) . . . .
Cu1 N3 C8 C9 -1.5(3) . . . .
C6 C7 C8 N3 1.0(5) . . . .
C6 C7 C8 C9 -179.1(3) . . . .
N3 C8 C9 N10 0.8(4) . . . .
C7 C8 C9 N10 -179.1(3) . . . .
C8 C9 N10 C11 179.6(3) . . . .
C8 C9 N10 Cu1 0.4(3) . . . .
N16 Cu1 N10 C9 -159.4(2) . . . .
N23 Cu1 N10 C9 -110.4(5) . . . .
N3 Cu1 N10 C9 -0.9(2) . . . .
O2 Cu1 N10 C9 92.7(2) . . . .
N16 Cu1 N10 C11 21.3(2) . . . .
N23 Cu1 N10 C11 70.4(6) . . . .
N3 Cu1 N10 C11 179.9(2) . . . .
O2 Cu1 N10 C11 -86.5(3) . . . .
C9 N10 C11 C12 132.4(3) . . . .
Cu1 N10 C11 C12 -48.4(4) . . . .
N10 C11 C12 C13 -56.1(4) . . . .
N10 C11 C12 C15 67.4(4) . . . .
N10 C11 C12 C14 -177.4(3) . . . .
C13 C12 C15 N16 60.8(4) . . . .
C11 C12 C15 N16 -63.7(4) . . . .
C14 C12 C15 N16 -179.1(3) . . . .
C12 C15 N16 C17 -131.8(3) . . . .
C12 C15 N16 Cu1 42.8(4) . . . .
N10 Cu1 N16 C17 155.8(2) . . . .
N23 Cu1 N16 C17 -14.8(2) . . . .
N3 Cu1 N16 C17 86.8(3) . . . .
O2 Cu1 N16 C17 -106.0(2) . . . .
N10 Cu1 N16 C15 -19.1(3) . . . .
N23 Cu1 N16 C15 170.2(3) . . . .
N3 Cu1 N16 C15 -88.1(4) . . . .
O2 Cu1 N16 C15 79.1(3) . . . .
C15 N16 C17 C18 -172.2(3) . . . .
Cu1 N16 C17 C18 12.5(3) . . . .
N16 C17 C18 N23 0.2(4) . . . .
N16 C17 C18 C19 175.4(3) . . . .
N23 C18 C19 C20 2.0(5) . . . .
C17 C18 C19 C20 -172.9(3) . . . .
C18 C19 C20 C21 0.6(5) . . . .
C19 C20 C21 C22 -1.0(6) . . . .
C20 C21 C22 N23 -1.3(6) . . . .
C21 C22 N23 C18 3.9(5) . . . .
C21 C22 N23 Cu1 -171.9(3) . . . .
C19 C18 N23 C22 -4.2(4) . . . .
C17 C18 N23 C22 171.0(3) . . . .
C19 C18 N23 Cu1 172.4(2) . . . .
C17 C18 N23 Cu1 -12.3(3) . . . .
N10 Cu1 N23 C22 140.7(5) . . . .
N16 Cu1 N23 C22 -169.5(3) . . . .
N3 Cu1 N23 C22 33.4(3) . . . .
O2 Cu1 N23 C22 -62.3(3) . . . .
N10 Cu1 N23 C18 -35.4(6) . . . .
N16 Cu1 N23 C18 14.5(2) . . . .
N3 Cu1 N23 C18 -142.6(2) . . . .
O2 Cu1 N23 C18 121.7(2) . . . .
O37 Cl29 O30 O39 -95.4(16) . . . .
O36 Cl29 O30 O39 91.7(13) . . . .
O34 Cl29 O30 O39 6.9(14) . . . .
O38 Cl29 O30 O39 -130.1(15) . . . .
O31 Cl29 O30 O39 123.0(11) . . . .
O32 Cl29 O30 O39 -46.7(11) . . . .
O33 Cl29 O30 O39 -146.7(11) . . . .
O39 Cl29 O30 O39 0.000(3) . . . .
O35 Cl29 O30 O39 44.7(14) . . . .
O37 Cl29 O30 O38 34.7(19) . . . .
O36 Cl29 O30 O38 -138.2(15) . . . .
O34 Cl29 O30 O38 137.1(16) . . . .
O38 Cl29 O30 O38 0.000(6) . . . .
O31 Cl29 O30 O38 -106.8(14) . . . .
O32 Cl29 O30 O38 83.4(15) . . . .
O33 Cl29 O30 O38 -16.6(15) . . . .
O39 Cl29 O30 O38 130.1(15) . . . .
O35 Cl29 O30 O38 174.8(16) . . . .
O37 Cl29 O31 O36 99.6(22) . . . .
O36 Cl29 O31 O36 0.00(2) . . . .
O30 Cl29 O31 O36 -117.1(20) . . . .
O34 Cl29 O31 O36 -10.6(24) . . . .
O38 Cl29 O31 O36 169.7(23) . . . .
O32 Cl29 O31 O36 46.2(27) . . . .
O33 Cl29 O31 O36 134.4(22) . . . .
O39 Cl29 O31 O36 -50.4(26) . . . .
O35 Cl29 O31 O36 1.1(21) . . . .
O37 Cl29 O31 O35 98.5(13) . . . .
O36 Cl29 O31 O35 -1.1(21) . . . .
O30 Cl29 O31 O35 -118.3(8) . . . .
O34 Cl29 O31 O35 -11.8(13) . . . .
O38 Cl29 O31 O35 168.6(16) . . . .
O32 Cl29 O31 O35 45.0(16) . . . .
O33 Cl29 O31 O35 133.2(9) . . . .
O39 Cl29 O31 O35 -51.5(14) . . . .
O35 Cl29 O31 O35 0.000(12) . . . .
O37 Cl29 O32 O37 0.000(9) . . . .
O36 Cl29 O32 O37 104.1(14) . . . .
O30 Cl29 O32 O37 -118.0(11) . . . .
O34 Cl29 O32 O37 155.3(17) . . . .
O38 Cl29 O32 O37 -50.1(18) . . . .
O31 Cl29 O32 O37 78.9(18) . . . .
O33 Cl29 O32 O37 -6.7(13) . . . .
O39 Cl29 O32 O37 -163.2(15) . . . .
O35 Cl29 O32 O37 121.7(13) . . . .
O37 Cl29 O32 O34 -155.3(17) . . . .
O36 Cl29 O32 O34 -51.2(15) . . . .
O30 Cl29 O32 O34 86.7(12) . . . .
O34 Cl29 O32 O34 0.000(13) . . . .
O38 Cl29 O32 O34 154.6(19) . . . .
O31 Cl29 O32 O34 -76.4(19) . . . .
O33 Cl29 O32 O34 -161.9(14) . . . .
O39 Cl29 O32 O34 41.5(13) . . . .
O35 Cl29 O32 O34 -33.5(12) . . . .
O37 Cl29 O32 O39 163.2(15) . . . .
O36 Cl29 O32 O39 -92.7(12) . . . .
O30 Cl29 O32 O39 45.2(10) . . . .
O34 Cl29 O32 O39 -41.5(13) . . . .
O38 Cl29 O32 O39 113.1(16) . . . .
O31 Cl29 O32 O39 -117.9(15) . . . .
O33 Cl29 O32 O39 156.5(11) . . . .
O39 Cl29 O32 O39 0.000(3) . . . .
O35 Cl29 O32 O39 -75.1(12) . . . .
O37 Cl29 O33 O38 -94.3(22) . . . .
O36 Cl29 O33 O38 150.9(20) . . . .
O30 Cl29 O33 O38 22.8(20) . . . .
O34 Cl29 O33 O38 -111.6(25) . . . .
O38 Cl29 O33 O38 0.000(1) . . . .
O31 Cl29 O33 O38 128.3(20) . . . .
O32 Cl29 O33 O38 -87.9(19) . . . .
O39 Cl29 O33 O38 -44.4(29) . . . .
O35 Cl29 O33 O38 -169.6(20) . . . .
O37 Cl29 O33 O37 0.000(9) . . . .
O36 Cl29 O33 O37 -114.7(14) . . . .
O30 Cl29 O33 O37 117.1(12) . . . .
O34 Cl29 O33 O37 -17.3(23) . . . .
O38 Cl29 O33 O37 94.3(22) . . . .
O31 Cl29 O33 O37 -137.4(14) . . . .
O32 Cl29 O33 O37 6.5(13) . . . .
O39 Cl29 O33 O37 49.9(24) . . . .
O35 Cl29 O33 O37 -75.3(17) . . . .
O37 O32 O34 O39 -99.7(24) . . . .
Cl29 O32 O34 O39 -75.9(18) . . . .
O39 O32 O34 O39 0.000(14) . . . .
O37 O32 O34 O35 36.8(28) . . . .
Cl29 O32 O34 O35 60.5(19) . . . .
O39 O32 O34 O35 136.4(33) . . . .
O37 O32 O34 Cl29 -23.8(16) . . . .
Cl29 O32 O34 Cl29 0.000(10) . . . .
O39 O32 O34 Cl29 75.9(18) . . . .
O37 O32 O34 O36 8.5(21) . . . .
Cl29 O32 O34 O36 32.3(8) . . . .
O39 O32 O34 O36 108.2(22) . . . .
O37 Cl29 O34 O39 114.1(21) . . . .
O36 Cl29 O34 O39 -127.2(21) . . . .
O30 Cl29 O34 O39 -10.2(21) . . . .
O38 Cl29 O34 O39 57.9(30) . . . .
O31 Cl29 O34 O39 -121.6(20) . . . .
O32 Cl29 O34 O39 96.5(23) . . . .
O33 Cl29 O34 O39 126.8(19) . . . .
O39 Cl29 O34 O39 0.000(9) . . . .
O35 Cl29 O34 O39 -138.5(29) . . . .
O37 Cl29 O34 O35 -107.4(16) . . . .
O36 Cl29 O34 O35 11.4(16) . . . .
O30 Cl29 O34 O35 128.4(15) . . . .
O38 Cl29 O34 O35 -163.6(23) . . . .
O31 Cl29 O34 O35 16.9(19) . . . .
O32 Cl29 O34 O35 -124.9(19) . . . .
O33 Cl29 O34 O35 -94.7(21) . . . .
O39 Cl29 O34 O35 138.5(29) . . . .
O35 Cl29 O34 O35 0.00(2) . . . .
O37 Cl29 O34 O32 17.5(12) . . . .
O36 Cl29 O34 O32 136.3(12) . . . .
O30 Cl29 O34 O32 -106.7(9) . . . .
O38 Cl29 O34 O32 -38.7(25) . . . .
O31 Cl29 O34 O32 141.8(10) . . . .
O32 Cl29 O34 O32 0.000(12) . . . .
O33 Cl29 O34 O32 30.3(22) . . . .
O39 Cl29 O34 O32 -96.5(23) . . . .
O35 Cl29 O34 O32 124.9(19) . . . .
O37 Cl29 O34 O36 -118.8(10) . . . .
O36 Cl29 O34 O36 0.000(13) . . . .
O30 Cl29 O34 O36 117.0(8) . . . .
O38 Cl29 O34 O36 -175.0(22) . . . .
O31 Cl29 O34 O36 5.5(13) . . . .
O32 Cl29 O34 O36 -136.3(12) . . . .
O33 Cl29 O34 O36 -106.0(16) . . . .
O39 Cl29 O34 O36 127.2(21) . . . .
O35 Cl29 O34 O36 -11.4(16) . . . .
O39 O34 O35 O36 40.7(49) . . . .
O32 O34 O35 O36 -73.8(32) . . . .
Cl29 O34 O35 O36 -18.0(25) . . . .
O36 O34 O35 O36 0.00(2) . . . .
O39 O34 O35 Cl29 58.7(32) . . . .
O32 O34 O35 Cl29 -55.8(15) . . . .
Cl29 O34 O35 Cl29 0.000(12) . . . .
O36 O34 O35 Cl29 18.0(25) . . . .
O39 O34 O35 O31 44.9(41) . . . .
O32 O34 O35 O31 -69.5(24) . . . .
Cl29 O34 O35 O31 -13.7(15) . . . .
O36 O34 O35 O31 4.2(17) . . . .
O39 O34 O35 O39 0.00(3) . . . .
O32 O34 O35 O39 -114.5(42) . . . .
Cl29 O34 O35 O39 -58.7(32) . . . .
O36 O34 O35 O39 -40.7(49) . . . .
O37 Cl29 O35 O36 -116.7(17) . . . .
O36 Cl29 O35 O36 0.00(2) . . . .
O30 Cl29 O35 O36 97.5(15) . . . .
O34 Cl29 O35 O36 162.6(25) . . . .
O38 Cl29 O35 O36 -108.5(77) . . . .
O31 Cl29 O35 O36 -0.9(16) . . . .
O32 Cl29 O35 O36 -156.0(16) . . . .
O33 Cl29 O35 O36 -68.7(17) . . . .
O39 Cl29 O35 O36 137.9(17) . . . .
O37 Cl29 O35 O34 80.7(18) . . . .
O36 Cl29 O35 O34 -162.6(25) . . . .
O30 Cl29 O35 O34 -65.2(18) . . . .
O34 Cl29 O35 O34 0.00(2) . . . .
O38 Cl29 O35 O34 88.9(79) . . . .
O31 Cl29 O35 O34 -163.5(18) . . . .
O32 Cl29 O35 O34 41.4(15) . . . .
O33 Cl29 O35 O34 128.6(15) . . . .
O39 Cl29 O35 O34 -24.7(17) . . . .
O37 Cl29 O35 O31 -115.8(13) . . . .
O36 Cl29 O35 O31 0.9(16) . . . .
O30 Cl29 O35 O31 98.4(9) . . . .
O34 Cl29 O35 O31 163.5(18) . . . .
O38 Cl29 O35 O31 -107.6(77) . . . .
O31 Cl29 O35 O31 0.000(12) . . . .
O32 Cl29 O35 O31 -155.1(10) . . . .
O33 Cl29 O35 O31 -67.8(12) . . . .
O39 Cl29 O35 O31 138.8(12) . . . .
O37 Cl29 O35 O39 105.4(13) . . . .
O36 Cl29 O35 O39 -137.9(17) . . . .
O30 Cl29 O35 O39 -40.4(12) . . . .
O34 Cl29 O35 O39 24.7(17) . . . .
O38 Cl29 O35 O39 113.6(76) . . . .
O31 Cl29 O35 O39 -138.8(12) . . . .
O32 Cl29 O35 O39 66.1(11) . . . .
O33 Cl29 O35 O39 153.4(11) . . . .
O39 Cl29 O35 O39 0.000(7) . . . .
O36 O31 O35 O36 0.00(9) . . . .
Cl29 O31 O35 O36 175.7(78) . . . .
O36 O31 O35 O34 -160.0(81) . . . .
Cl29 O31 O35 O34 15.7(17) . . . .
O36 O31 O35 Cl29 -175.7(79) . . . .
Cl29 O31 O35 Cl29 0.000(13) . . . .
O36 O31 O35 O39 -143.9(76) . . . .
Cl29 O31 O35 O39 31.8(9) . . . .
Cl29 O31 O36 O35 -3.8(69) . . . .
O35 O31 O36 O35 0.00(4) . . . .
Cl29 O31 O36 Cl29 0.000(8) . . . .
O35 O31 O36 Cl29 3.8(69) . . . .
Cl29 O31 O36 O34 9.5(21) . . . .
O35 O31 O36 O34 13.3(53) . . . .
O34 O35 O36 O31 22.0(88) . . . .
Cl29 O35 O36 O31 3.8(69) . . . .
O31 O35 O36 O31 0.00(5) . . . .
O39 O35 O36 O31 37.2(77) . . . .
O34 O35 O36 Cl29 18.2(25) . . . .
Cl29 O35 O36 Cl29 0.000(11) . . . .
O31 O35 O36 Cl29 -3.8(69) . . . .
O39 O35 O36 Cl29 33.4(12) . . . .
O34 O35 O36 O34 0.00(3) . . . .
Cl29 O35 O36 O34 -18.2(25) . . . .
O31 O35 O36 O34 -22.0(88) . . . .
O39 O35 O36 O34 15.2(20) . . . .
O37 Cl29 O36 O31 -98.2(24) . . . .
O30 Cl29 O36 O31 74.9(22) . . . .
O34 Cl29 O36 O31 170.0(23) . . . .
O38 Cl29 O36 O31 -15.5(35) . . . .
O31 Cl29 O36 O31 0.00(2) . . . .
O32 Cl29 O36 O31 -151.0(19) . . . .
O33 Cl29 O36 O31 -48.0(22) . . . .
O39 Cl29 O36 O31 140.3(21) . . . .
O35 Cl29 O36 O31 -178.4(30) . . . .
O37 Cl29 O36 O35 80.2(20) . . . .
O30 Cl29 O36 O35 -106.7(14) . . . .
O34 Cl29 O36 O35 -11.6(16) . . . .
O38 Cl29 O36 O35 162.9(24) . . . .
O31 Cl29 O36 O35 178.4(30) . . . .
O32 Cl29 O36 O35 27.3(18) . . . .
O33 Cl29 O36 O35 130.4(14) . . . .
O39 Cl29 O36 O35 -41.4(17) . . . .
O35 Cl29 O36 O35 0.00(2) . . . .
O37 Cl29 O36 O34 91.8(14) . . . .
O30 Cl29 O36 O34 -95.1(10) . . . .
O34 Cl29 O36 O34 0.000(13) . . . .
O38 Cl29 O36 O34 174.5(24) . . . .
O31 Cl29 O36 O34 -170.0(23) . . . .
O32 Cl29 O36 O34 39.0(11) . . . .
O33 Cl29 O36 O34 142.0(10) . . . .
O39 Cl29 O36 O34 -29.8(11) . . . .
O35 Cl29 O36 O34 11.6(17) . . . .
O39 O34 O36 O31 42.5(39) . . . .
O35 O34 O36 O31 -168.6(47) . . . .
O32 O34 O36 O31 -53.0(34) . . . .
Cl29 O34 O36 O31 -12.1(28) . . . .
O39 O34 O36 O35 -148.9(41) . . . .
O35 O34 O36 O35 0.00(4) . . . .
O32 O34 O36 O35 115.7(33) . . . .
Cl29 O34 O36 O35 156.5(33) . . . .
O39 O34 O36 Cl29 54.6(20) . . . .
O35 O34 O36 Cl29 -156.5(33) . . . .
O32 O34 O36 Cl29 -40.9(11) . . . .
Cl29 O34 O36 Cl29 0.00(2) . . . .
O34 O32 O37 O33 39.3(41) . . . .
Cl29 O32 O37 O33 15.5(31) . . . .
O39 O32 O37 O33 -0.4(42) . . . .
O34 O32 O37 Cl29 23.8(16) . . . .
Cl29 O32 O37 Cl29 0.000(6) . . . .
O39 O32 O37 Cl29 -15.9(14) . . . .
O34 O32 O37 O38 75.3(21) . . . .
Cl29 O32 O37 O38 51.5(15) . . . .
O39 O32 O37 O38 35.6(23) . . . .
O38 O33 O37 O32 49.8(41) . . . .
Cl29 O33 O37 O32 -15.6(31) . . . .
O38 O33 O37 Cl29 65.4(18) . . . .
Cl29 O33 O37 Cl29 0.000(6) . . . .
O38 O33 O37 O38 0.000(12) . . . .
Cl29 O33 O37 O38 -65.4(18) . . . .
O36 Cl29 O37 O32 -103.0(13) . . . .
O30 Cl29 O37 O32 84.3(12) . . . .
O34 Cl29 O37 O32 -19.6(13) . . . .
O38 Cl29 O37 O32 120.8(19) . . . .
O31 Cl29 O37 O32 -138.7(10) . . . .
O32 Cl29 O37 O32 0.000(8) . . . .
O33 Cl29 O37 O32 171.0(18) . . . .
O39 Cl29 O37 O32 16.1(14) . . . .
O35 Cl29 O37 O32 -61.0(13) . . . .
O36 Cl29 O37 O33 86.1(15) . . . .
O30 Cl29 O37 O33 -86.7(15) . . . .
O34 Cl29 O37 O33 169.4(14) . . . .
O38 Cl29 O37 O33 -50.2(15) . . . .
O31 Cl29 O37 O33 50.3(15) . . . .
O32 Cl29 O37 O33 -171.0(18) . . . .
O33 Cl29 O37 O33 0.000(8) . . . .
O39 Cl29 O37 O33 -154.9(13) . . . .
O35 Cl29 O37 O33 128.0(13) . . . .
O36 Cl29 O37 O38 136.3(17) . . . .
O30 Cl29 O37 O38 -36.5(21) . . . .
O34 Cl29 O37 O38 -140.4(19) . . . .
O38 Cl29 O37 O38 0.00(2) . . . .
O31 Cl29 O37 O38 100.5(17) . . . .
O32 Cl29 O37 O38 -120.8(19) . . . .
O33 Cl29 O37 O38 50.2(15) . . . .
O39 Cl29 O37 O38 -104.7(18) . . . .
O35 Cl29 O37 O38 178.2(17) . . . .
O37 O33 O38 Cl29 -60.5(12) . . . .
Cl29 O33 O38 Cl29 0.000(2) . . . .
O37 O33 O38 O37 0.000(14) . . . .
Cl29 O33 O38 O37 60.5(12) . . . .
O37 O33 O38 O30 -83.1(27) . . . .
Cl29 O33 O38 O30 -22.7(19) . . . .
O37 Cl29 O38 O33 55.6(17) . . . .
O36 Cl29 O38 O33 -48.5(30) . . . .
O30 Cl29 O38 O33 -156.9(20) . . . .
O34 Cl29 O38 O33 123.5(20) . . . .
O31 Cl29 O38 O33 -57.0(20) . . . .
O32 Cl29 O38 O33 93.6(16) . . . .
O33 Cl29 O38 O33 0.000(2) . . . .
O39 Cl29 O38 O33 156.8(16) . . . .
O35 Cl29 O38 O33 46.8(85) . . . .
O37 Cl29 O38 O37 0.00(2) . . . .
O36 Cl29 O38 O37 -104.1(21) . . . .
O30 Cl29 O38 O37 147.5(17) . . . .
O34 Cl29 O38 O37 67.9(26) . . . .
O31 Cl29 O38 O37 -112.6(15) . . . .
O32 Cl29 O38 O37 38.0(13) . . . .
O33 Cl29 O38 O37 -55.6(17) . . . .
O39 Cl29 O38 O37 101.2(17) . . . .
O35 Cl29 O38 O37 -8.8(85) . . . .
O37 Cl29 O38 O30 -147.5(17) . . . .
O36 Cl29 O38 O30 108.4(20) . . . .
O30 Cl29 O38 O30 0.000(6) . . . .
O34 Cl29 O38 O30 -79.6(19) . . . .
O31 Cl29 O38 O30 99.9(10) . . . .
O32 Cl29 O38 O30 -109.5(8) . . . .
O33 Cl29 O38 O30 156.9(20) . . . .
O39 Cl29 O38 O30 -46.3(12) . . . .
O35 Cl29 O38 O30 -156.3(73) . . . .
O32 O37 O38 O33 -153.4(24) . . . .
O33 O37 O38 O33 0.00(2) . . . .
Cl29 O37 O38 O33 -93.6(18) . . . .
O32 O37 O38 Cl29 -59.8(15) . . . .
O33 O37 O38 Cl29 93.6(18) . . . .
Cl29 O37 O38 Cl29 0.00(2) . . . .
O32 O37 O38 O30 -32.6(25) . . . .
O33 O37 O38 O30 120.8(24) . . . .
Cl29 O37 O38 O30 27.2(13) . . . .
Cl29 O30 O38 O33 26.6(23) . . . .
O39 O30 O38 O33 70.8(30) . . . .
Cl29 O30 O38 Cl29 0.000(7) . . . .
O39 O30 O38 Cl29 44.2(12) . . . .
Cl29 O30 O38 O37 -27.5(14) . . . .
O39 O30 O38 O37 16.7(22) . . . .
O35 O34 O39 O30 -47.1(46) . . . .
O32 O34 O39 O30 76.8(25) . . . .
Cl29 O34 O39 O30 10.8(22) . . . .
O36 O34 O39 O30 -28.0(30) . . . .
O35 O34 O39 Cl29 -57.9(31) . . . .
O32 O34 O39 Cl29 66.0(9) . . . .
Cl29 O34 O39 Cl29 0.000(5) . . . .
O36 O34 O39 Cl29 -38.8(11) . . . .
O35 O34 O39 O32 -123.9(37) . . . .
O32 O34 O39 O32 0.000(11) . . . .
Cl29 O34 O39 O32 -66.0(9) . . . .
O36 O34 O39 O32 -104.8(17) . . . .
O35 O34 O39 O35 0.00(3) . . . .
O32 O34 O39 O35 123.9(37) . . . .
Cl29 O34 O39 O35 57.9(31) . . . .
O36 O34 O39 O35 19.1(24) . . . .
Cl29 O30 O39 O34 -11.9(24) . . . .
O38 O30 O39 O34 -52.5(30) . . . .
Cl29 O30 O39 Cl29 0.000(3) . . . .
O38 O30 O39 Cl29 -40.5(12) . . . .
Cl29 O30 O39 O32 40.2(7) . . . .
O38 O30 O39 O32 -0.3(16) . . . .
Cl29 O30 O39 O35 -31.2(8) . . . .
O38 O30 O39 O35 -71.7(16) . . . .
O37 Cl29 O39 O34 -73.8(21) . . . .
O36 Cl29 O39 O34 54.3(21) . . . .
O30 Cl29 O39 O34 168.6(23) . . . .
O34 Cl29 O39 O34 0.000(11) . . . .
O38 Cl29 O39 O34 -141.5(22) . . . .
O31 Cl29 O39 O34 78.6(23) . . . .
O32 Cl29 O39 O34 -61.2(18) . . . .
O33 Cl29 O39 O34 -110.5(23) . . . .
O35 Cl29 O39 O34 27.5(20) . . . .
O37 Cl29 O39 O30 117.6(10) . . . .
O36 Cl29 O39 O30 -114.3(9) . . . .
O30 Cl29 O39 O30 0.000(3) . . . .
O34 Cl29 O39 O30 -168.6(23) . . . .
O38 Cl29 O39 O30 49.9(15) . . . .
O31 Cl29 O39 O30 -90.0(12) . . . .
O32 Cl29 O39 O30 130.3(9) . . . .
O33 Cl29 O39 O30 80.9(19) . . . .
O35 Cl29 O39 O30 -141.1(10) . . . .
O37 Cl29 O39 O32 -12.7(11) . . . .
O36 Cl29 O39 O32 115.5(9) . . . .
O30 Cl29 O39 O32 -130.3(9) . . . .
O34 Cl29 O39 O32 61.2(18) . . . .
O38 Cl29 O39 O32 -80.4(15) . . . .
O31 Cl29 O39 O32 139.7(10) . . . .
O32 Cl29 O39 O32 0.000(3) . . . .
O33 Cl29 O39 O32 -49.3(20) . . . .
O35 Cl29 O39 O32 88.7(10) . . . .
O37 Cl29 O39 O35 -101.3(11) . . . .
O36 Cl29 O39 O35 26.8(11) . . . .
O30 Cl29 O39 O35 141.1(10) . . . .
O34 Cl29 O39 O35 -27.5(20) . . . .
O38 Cl29 O39 O35 -169.1(15) . . . .
O31 Cl29 O39 O35 51.1(14) . . . .
O32 Cl29 O39 O35 -88.7(10) . . . .
O33 Cl29 O39 O35 -138.0(17) . . . .
O35 Cl29 O39 O35 0.000(7) . . . .
O37 O32 O39 O34 98.4(24) . . . .
O34 O32 O39 O34 0.00(2) . . . .
Cl29 O32 O39 O34 82.1(20) . . . .
O37 O32 O39 O30 -23.0(19) . . . .
O34 O32 O39 O30 -121.4(25) . . . .
Cl29 O32 O39 O30 -39.2(7) . . . .
O37 O32 O39 Cl29 16.3(14) . . . .
O34 O32 O39 Cl29 -82.1(20) . . . .
Cl29 O32 O39 Cl29 0.000(3) . . . .
O37 O32 O39 O35 75.5(16) . . . .
O34 O32 O39 O35 -22.9(19) . . . .
Cl29 O32 O39 O35 59.2(8) . . . .
O36 O35 O39 O34 -145.3(43) . . . .
O34 O35 O39 O34 0.00(6) . . . .
Cl29 O35 O39 O34 -107.9(38) . . . .
O31 O35 O39 O34 -138.9(39) . . . .
O36 O35 O39 O30 -5.6(20) . . . .
O34 O35 O39 O30 139.6(41) . . . .
Cl29 O35 O39 O30 31.7(8) . . . .
O31 O35 O39 O30 0.8(14) . . . .
O36 O35 O39 Cl29 -37.3(15) . . . .
O34 O35 O39 Cl29 107.9(38) . . . .
Cl29 O35 O39 Cl29 0.000(7) . . . .
O31 O35 O39 Cl29 -30.9(8) . . . .
O36 O35 O39 O32 -100.2(18) . . . .
O34 O35 O39 O32 45.1(34) . . . .
Cl29 O35 O39 O32 -62.9(8) . . . .
O31 O35 O39 O32 -93.8(11) . . . .

_cod_database_fobs_code 3500035
